data_1571021
loop_
_publ_author_name
'Durin, Gabriel'
'Romero, R. Martin'
'Godou, Timoth\'e'
'Chauvier, Cl\'ement'
'Thu\'ery, Pierre'
'Nicolas, Emmanuel'
'Cantat, Thibault'

_publ_section_title
;
 Formoxyboranes as hydroborane surrogates for the catalytic reduction of
 carbonyls through transfer hydroboration
;
_journal_issue 7
_journal_name_full 'Catalysis Science &amp; Technology'
_journal_page_first 1848
_journal_page_last 1853
_journal_paper_doi 10.1039/D3CY01702H
_journal_volume 14
_journal_year 2024
_chemical_formula_sum 'C14 H20 B N O2'
_chemical_formula_weight 245.12
_space_group_crystal_system orthorhombic
_space_group_IT_number 61
_space_group_name_Hall '-P 2ac 2ab'
_space_group_name_H-M_alt 'P b c a'
_atom_sites_solution_hydrogens geom
_audit_creation_method SHELXL-2014
_audit_update_record
;
2023-07-25 deposited with the CCDC.	2024-02-13 downloaded from the CCDC.
;
_cell_angle_alpha 90
_cell_angle_beta 90
_cell_angle_gamma 90
_cell_formula_units_Z 8
_cell_length_a 10.7670(2)
_cell_length_b 12.8036(5)
_cell_length_c 18.9389(8)
_cell_measurement_reflns_used 59510
_cell_measurement_temperature 150(2)
_cell_measurement_theta_max 25.68
_cell_measurement_theta_min 2.70
_cell_volume 2610.85(16)
_computing_cell_refinement 'HKL2000 (Otwinowski & Minor, 1997)'
_computing_data_collection 'COLLECT (Nonius, 1998)'
_computing_data_reduction 'HKL2000 (Otwinowski & Minor, 1997)'
_computing_molecular_graphics 'SHELXTL (Sheldrick, 2008)'
_computing_publication_material 'SHELXTL (Sheldrick, 2008); PLATON (Spek, 2003)'
_computing_structure_refinement 'SHELXL (Sheldrick, 2015)'
_computing_structure_solution 'SHELXT (Sheldrick, 2015)'
_diffrn_ambient_temperature 150(2)
_diffrn_measured_fraction_theta_full 0.994
_diffrn_measured_fraction_theta_max 0.994
_diffrn_measurement_device_type 'Nonius Kappa-CCD area-detector diffractometer'
_diffrn_measurement_method 'two \f and two \w scans with 2\% steps (302 frames)'
_diffrn_radiation_monochromator graphite
_diffrn_radiation_source 'fine-focus sealed tube'
_diffrn_radiation_type MoK\a
_diffrn_radiation_wavelength 0.71073
_diffrn_reflns_av_R_equivalents 0.0177
_diffrn_reflns_av_unetI/netI 0.0226
_diffrn_reflns_Laue_measured_fraction_full 0.994
_diffrn_reflns_Laue_measured_fraction_max 0.994
_diffrn_reflns_limit_h_max 13
_diffrn_reflns_limit_h_min -13
_diffrn_reflns_limit_k_max 15
_diffrn_reflns_limit_k_min -15
_diffrn_reflns_limit_l_max 23
_diffrn_reflns_limit_l_min -22
_diffrn_reflns_number 59510
_diffrn_reflns_point_group_measured_fraction_full 0.994
_diffrn_reflns_point_group_measured_fraction_max 0.994
_diffrn_reflns_theta_full 25.242
_diffrn_reflns_theta_max 25.681
_diffrn_reflns_theta_min 2.696
_diffrn_standards_decay_% 0
_diffrn_standards_interval_time 0
_diffrn_standards_number 0
_exptl_absorpt_coefficient_mu 0.081
_exptl_absorpt_correction_type none
_exptl_crystal_colour colourless
_exptl_crystal_density_diffrn 1.247
_exptl_crystal_description irregular
_exptl_crystal_F_000 1056
_exptl_crystal_size_max 0.23
_exptl_crystal_size_mid 0.19
_exptl_crystal_size_min 0.15
_refine_diff_density_max 0.263
_refine_diff_density_min -0.180
_refine_diff_density_rms 0.036
_refine_ls_extinction_method none
_refine_ls_goodness_of_fit_ref 1.045
_refine_ls_hydrogen_treatment constr
_refine_ls_matrix_type full
_refine_ls_number_parameters 163
_refine_ls_number_reflns 2468
_refine_ls_number_restraints 0
_refine_ls_restrained_S_all 1.045
_refine_ls_R_factor_all 0.0466
_refine_ls_R_factor_gt 0.0392
_refine_ls_shift/su_max 0.001
_refine_ls_shift/su_mean 0.000
_refine_ls_structure_factor_coef Fsqd
_refine_ls_weighting_details 'w=1/[\s^2^(Fo^2^)+(0.0509P)^2^+0.6479P] where P=(Fo^2^+2Fc^2^)/3'
_refine_ls_weighting_scheme calc
_refine_ls_wR_factor_gt 0.0962
_refine_ls_wR_factor_ref 0.1011
_reflns_Friedel_coverage 0.000
_reflns_number_gt 2140
_reflns_number_total 2468
_reflns_threshold_expression 'I > 2\s(I)'
_cod_data_source_file d3cy01702h3.cif
_cod_data_source_block 1a
_cod_depositor_comments 'Adding full bibliography for 1571020--1571024.cif.'
_cod_database_code 1571021
_shelx_space_group_comment
;
The symmetry employed for this shelxl refinement is uniquely defined
by the following loop, which should always be used as a source of
symmetry information in preference to the above space-group names.
They are only intended as comments.
;
_shelxl_version_number 2014-3

loop_
_space_group_symop_operation_xyz
'x, y, z'
'-x+1/2, -y, z+1/2'
'-x, y+1/2, -z+1/2'
'x+1/2, -y+1/2, -z'
'-x, -y, -z'
'x-1/2, y, -z-1/2'
'x, -y-1/2, z-1/2'
'-x-1/2, y-1/2, z'

loop_
_atom_site_label
_atom_site_type_symbol
_atom_site_fract_x
_atom_site_fract_y
_atom_site_fract_z
_atom_site_U_iso_or_equiv
_atom_site_adp_type
_atom_site_occupancy
_atom_site_site_symmetry_order
_atom_site_calc_flag
_atom_site_refinement_flags_posn
_atom_site_refinement_flags_adp
_atom_site_refinement_flags_occupancy
_atom_site_disorder_assembly
_atom_site_disorder_group
O1 O 0.21022(8) 0.21466(6) 0.58874(5) 0.0314(2) Uani 1 1 d . . . . .
O2 O 0.01755(8) 0.28478(7) 0.58795(5) 0.0380(2) Uani 1 1 d . . . . .
B1 B 0.28193(12) 0.31501(11) 0.60311(7) 0.0269(3) Uani 1 1 d . . . . .
N1 N 0.24775(9) 0.38712(8) 0.53482(5) 0.0274(2) Uani 1 1 d . . . . .
C1 C 0.08900(12) 0.21218(10) 0.58367(7) 0.0346(3) Uani 1 1 d . . . . .
H1 H 0.0529 0.1455 0.5757 0.042 Uiso 1 1 calc R U . . .
C2 C 0.25042(12) 0.36920(10) 0.67780(6) 0.0301(3) Uani 1 1 d . . . . .
H2 H 0.1618 0.3925 0.6774 0.036 Uiso 1 1 calc R U . . .
C3 C 0.26617(12) 0.28337(10) 0.73466(7) 0.0364(3) Uani 1 1 d . . . . .
H3A H 0.2492 0.3144 0.7816 0.044 Uiso 1 1 calc R U . . .
H3B H 0.2032 0.2284 0.7263 0.044 Uiso 1 1 calc R U . . .
C4 C 0.39515(13) 0.23231(11) 0.73630(7) 0.0388(3) Uani 1 1 d . . . . .
H4A H 0.3902 0.1676 0.7647 0.047 Uiso 1 1 calc R U . . .
H4B H 0.4534 0.2802 0.7605 0.047 Uiso 1 1 calc R U . . .
C5 C 0.44865(12) 0.20506(10) 0.66338(7) 0.0345(3) Uani 1 1 d . . . . .
H5A H 0.4122 0.1378 0.6480 0.041 Uiso 1 1 calc R U . . .
H5B H 0.5393 0.1943 0.6685 0.041 Uiso 1 1 calc R U . . .
C6 C 0.42713(11) 0.28613(10) 0.60425(6) 0.0304(3) Uani 1 1 d . . . . .
H6 H 0.4491 0.2531 0.5580 0.036 Uiso 1 1 calc R U . . .
C7 C 0.50498(12) 0.38602(11) 0.61284(7) 0.0390(3) Uani 1 1 d . . . . .
H7A H 0.5940 0.3666 0.6141 0.047 Uiso 1 1 calc R U . . .
H7B H 0.4919 0.4310 0.5710 0.047 Uiso 1 1 calc R U . . .
C8 C 0.47420(13) 0.44888(11) 0.67917(8) 0.0427(3) Uani 1 1 d . . . . .
H8A H 0.5147 0.5181 0.6757 0.051 Uiso 1 1 calc R U . . .
H8B H 0.5098 0.4126 0.7206 0.051 Uiso 1 1 calc R U . . .
C9 C 0.33448(13) 0.46507(10) 0.69165(7) 0.0377(3) Uani 1 1 d . . . . .
H9A H 0.3060 0.5230 0.6610 0.045 Uiso 1 1 calc R U . . .
H9B H 0.3224 0.4874 0.7412 0.045 Uiso 1 1 calc R U . . .
C10 C 0.28120(11) 0.35379(11) 0.46986(6) 0.0337(3) Uani 1 1 d . . . . .
H10 H 0.3288 0.2916 0.4656 0.040 Uiso 1 1 calc R U . . .
C11 C 0.24828(13) 0.40724(12) 0.40965(7) 0.0403(3) Uani 1 1 d . . . . .
H11 H 0.2719 0.3816 0.3645 0.048 Uiso 1 1 calc R U . . .
C12 C 0.18048(13) 0.49866(11) 0.41545(7) 0.0409(3) Uani 1 1 d . . . . .
H12 H 0.1576 0.5370 0.3745 0.049 Uiso 1 1 calc R U . . .
C13 C 0.14692(13) 0.53288(11) 0.48152(7) 0.0386(3) Uani 1 1 d . . . . .
H13 H 0.1009 0.5957 0.4870 0.046 Uiso 1 1 calc R U . . .
C14 C 0.18084(12) 0.47503(9) 0.53983(7) 0.0332(3) Uani 1 1 d . . . . .
H14 H 0.1558 0.4984 0.5853 0.040 Uiso 1 1 calc R U . . .

loop_
_atom_site_aniso_label
_atom_site_aniso_U_11
_atom_site_aniso_U_22
_atom_site_aniso_U_33
_atom_site_aniso_U_23
_atom_site_aniso_U_13
_atom_site_aniso_U_12
O1 0.0285(4) 0.0268(5) 0.0390(5) 0.0000(4) -0.0041(4) -0.0008(3)
O2 0.0292(5) 0.0402(5) 0.0446(5) 0.0056(4) -0.0045(4) 0.0001(4)
B1 0.0267(7) 0.0248(7) 0.0291(7) 0.0011(5) -0.0015(5) -0.0004(5)
N1 0.0258(5) 0.0280(5) 0.0282(5) -0.0006(4) -0.0003(4) -0.0014(4)
C1 0.0321(7) 0.0332(7) 0.0386(7) 0.0055(5) -0.0065(5) -0.0064(5)
C2 0.0309(6) 0.0303(6) 0.0292(6) 0.0006(5) 0.0011(5) 0.0025(5)
C3 0.0392(7) 0.0390(7) 0.0310(6) 0.0046(5) 0.0043(5) 0.0033(6)
C4 0.0417(7) 0.0390(7) 0.0356(7) 0.0085(6) -0.0021(6) 0.0048(6)
C5 0.0295(6) 0.0339(7) 0.0401(7) -0.0002(5) -0.0044(5) 0.0035(5)
C6 0.0272(6) 0.0330(7) 0.0310(6) -0.0022(5) -0.0002(5) 0.0005(5)
C7 0.0301(7) 0.0422(8) 0.0447(8) 0.0056(6) -0.0027(6) -0.0066(6)
C8 0.0454(8) 0.0370(7) 0.0457(8) -0.0002(6) -0.0133(6) -0.0102(6)
C9 0.0502(8) 0.0317(7) 0.0313(6) -0.0039(5) -0.0054(6) 0.0007(6)
C10 0.0290(6) 0.0399(7) 0.0321(7) -0.0034(5) 0.0031(5) 0.0003(5)
C11 0.0363(7) 0.0552(9) 0.0293(6) 0.0017(6) 0.0025(6) -0.0040(6)
C12 0.0397(7) 0.0467(8) 0.0362(7) 0.0122(6) -0.0063(6) -0.0088(6)
C13 0.0408(7) 0.0308(7) 0.0442(8) 0.0036(6) -0.0083(6) -0.0002(5)
C14 0.0376(7) 0.0288(6) 0.0331(7) -0.0026(5) -0.0030(5) 0.0024(5)

loop_
_atom_type_symbol
_atom_type_description
_atom_type_scat_dispersion_real
_atom_type_scat_dispersion_imag
_atom_type_scat_source
C C 0.0033 0.0016 'International Tables Vol C Tables 4.2.6.8 and 6.1.1.4'
H H 0.0000 0.0000 'International Tables Vol C Tables 4.2.6.8 and 6.1.1.4'
B B 0.0013 0.0007 'International Tables Vol C Tables 4.2.6.8 and 6.1.1.4'
N N 0.0061 0.0033 'International Tables Vol C Tables 4.2.6.8 and 6.1.1.4'
O O 0.0106 0.0060 'International Tables Vol C Tables 4.2.6.8 and 6.1.1.4'

loop_
_geom_angle_atom_site_label_1
_geom_angle_atom_site_label_2
_geom_angle_atom_site_label_3
_geom_angle
_geom_angle_site_symmetry_1
_geom_angle_site_symmetry_3
_geom_angle_publ_flag
C1 O1 B1 122.61(10) . . ?
O1 B1 C6 107.54(10) . . ?
O1 B1 C2 114.40(10) . . ?
C6 B1 C2 106.98(10) . . ?
O1 B1 N1 102.79(9) . . ?
C6 B1 N1 111.13(10) . . ?
C2 B1 N1 113.88(10) . . ?
C14 N1 C10 118.25(10) . . ?
C14 N1 B1 122.73(10) . . ?
C10 N1 B1 118.89(10) . . ?
O2 C1 O1 127.64(12) . . ?
O2 C1 H1 116.2 . . ?
O1 C1 H1 116.2 . . ?
C9 C2 C3 112.40(10) . . ?
C9 C2 B1 111.54(10) . . ?
C3 C2 B1 106.38(10) . . ?
C9 C2 H2 108.8 . . ?
C3 C2 H2 108.8 . . ?
B1 C2 H2 108.8 . . ?
C4 C3 C2 114.55(10) . . ?
C4 C3 H3A 108.6 . . ?
C2 C3 H3A 108.6 . . ?
C4 C3 H3B 108.6 . . ?
C2 C3 H3B 108.6 . . ?
H3A C3 H3B 107.6 . . ?
C3 C4 C5 114.68(10) . . ?
C3 C4 H4A 108.6 . . ?
C5 C4 H4A 108.6 . . ?
C3 C4 H4B 108.6 . . ?
C5 C4 H4B 108.6 . . ?
H4A C4 H4B 107.6 . . ?
C4 C5 C6 116.29(10) . . ?
C4 C5 H5A 108.2 . . ?
C6 C5 H5A 108.2 . . ?
C4 C5 H5B 108.2 . . ?
C6 C5 H5B 108.2 . . ?
H5A C5 H5B 107.4 . . ?
C7 C6 C5 113.61(10) . . ?
C7 C6 B1 109.90(10) . . ?
C5 C6 B1 108.08(10) . . ?
C7 C6 H6 108.4 . . ?
C5 C6 H6 108.4 . . ?
B1 C6 H6 108.4 . . ?
C8 C7 C6 114.00(11) . . ?
C8 C7 H7A 108.8 . . ?
C6 C7 H7A 108.8 . . ?
C8 C7 H7B 108.8 . . ?
C6 C7 H7B 108.8 . . ?
H7A C7 H7B 107.6 . . ?
C7 C8 C9 114.19(11) . . ?
C7 C8 H8A 108.7 . . ?
C9 C8 H8A 108.7 . . ?
C7 C8 H8B 108.7 . . ?
C9 C8 H8B 108.7 . . ?
H8A C8 H8B 107.6 . . ?
C8 C9 C2 116.07(11) . . ?
C8 C9 H9A 108.3 . . ?
C2 C9 H9A 108.3 . . ?
C8 C9 H9B 108.3 . . ?
C2 C9 H9B 108.3 . . ?
H9A C9 H9B 107.4 . . ?
N1 C10 C11 121.92(12) . . ?
N1 C10 H10 119.0 . . ?
C11 C10 H10 119.0 . . ?
C10 C11 C12 119.38(12) . . ?
C10 C11 H11 120.3 . . ?
C12 C11 H11 120.3 . . ?
C13 C12 C11 118.73(12) . . ?
C13 C12 H12 120.6 . . ?
C11 C12 H12 120.6 . . ?
C12 C13 C14 119.23(13) . . ?
C12 C13 H13 120.4 . . ?
C14 C13 H13 120.4 . . ?
N1 C14 C13 122.48(12) . . ?
N1 C14 H14 118.8 . . ?
C13 C14 H14 118.8 . . ?

loop_
_geom_bond_atom_site_label_1
_geom_bond_atom_site_label_2
_geom_bond_distance
_geom_bond_site_symmetry_2
_geom_bond_publ_flag
O1 C1 1.3091(16) . ?
O1 B1 1.5235(16) . ?
O2 C1 1.2093(16) . ?
B1 C6 1.6067(18) . ?
B1 C2 1.6116(17) . ?
B1 N1 1.6311(16) . ?
N1 C14 1.3397(16) . ?
N1 C10 1.3511(15) . ?
C1 H1 0.9500 . ?
C2 C9 1.5476(18) . ?
C2 C3 1.5479(17) . ?
C2 H2 1.0000 . ?
C3 C4 1.5352(18) . ?
C3 H3A 0.9900 . ?
C3 H3B 0.9900 . ?
C4 C5 1.5365(19) . ?
C4 H4A 0.9900 . ?
C4 H4B 0.9900 . ?
C5 C6 1.5443(17) . ?
C5 H5A 0.9900 . ?
C5 H5B 0.9900 . ?
C6 C7 1.5377(17) . ?
C6 H6 1.0000 . ?
C7 C8 1.528(2) . ?
C7 H7A 0.9900 . ?
C7 H7B 0.9900 . ?
C8 C9 1.537(2) . ?
C8 H8A 0.9900 . ?
C8 H8B 0.9900 . ?
C9 H9A 0.9900 . ?
C9 H9B 0.9900 . ?
C10 C11 1.3764(18) . ?
C10 H10 0.9500 . ?
C11 C12 1.384(2) . ?
C11 H11 0.9500 . ?
C12 C13 1.374(2) . ?
C12 H12 0.9500 . ?
C13 C14 1.3789(18) . ?
C13 H13 0.9500 . ?
C14 H14 0.9500 . ?
